data_2241497
loop_
_publ_author_name
'Gupta, Abhishek K.'
'Butcher, Ray J.'
'Sil, Anjan'

_publ_section_title
;
 Crystal structure of
 {6,6'-dibenzoyl-4,4'-di-<i>tert</i>-butyl-2,2'-[(ethane-1,2-diyl)dinitrilobis(phenylmethanylylidene)]diphenolato-\k^4^<i>O</i>^1^,<i>N</i>,<i>N</i>',<i>O</i>^1'^}nickel(II)
;
_journal_coeditor_code ZL2639
_journal_issue 12
_journal_name_full 'Acta Crystallographica Section E'
_journal_page_first 1485
_journal_page_last 1487
_journal_paper_doi 10.1107/S2056989015021052
_journal_volume 71
_journal_year 2015
_chemical_formula_iupac '[Ni (C50 H46 N2 O4)]'
_chemical_formula_moiety 'C50 H46 N2 Ni O4'
_chemical_formula_sum 'C50 H46 N2 Ni O4'
_chemical_formula_weight 797.60
_chemical_name_systematic
{6,6'-Dibenzoyl-4,4'-di-<i>tert</i>-butyl-2,2'-[(ethane-1,2-diyl)dinitrilobis(phenylmethanylylidene)]diphenolato-\k^4^<i>O</i>^1^,<i>N</i>,<i>N</i>',<i>O</i>^1'^}nickel(II)
_space_group_crystal_system triclinic
_space_group_IT_number 2
_space_group_name_Hall '-P 1'
_space_group_name_H-M_alt 'P -1'
_symmetry_space_group_name_Hall '-P 1'
_symmetry_space_group_name_H-M 'P -1'
_atom_sites_solution_hydrogens geom
_audit_creation_method SHELXL-2014/7
_cell_angle_alpha 100.843(5)
_cell_angle_beta 100.029(6)
_cell_angle_gamma 99.890(6)
_cell_formula_units_Z 4
_cell_length_a 12.4401(9)
_cell_length_b 16.8987(11)
_cell_length_c 21.5185(12)
_cell_measurement_reflns_used 3725
_cell_measurement_temperature 120(2)
_cell_measurement_theta_max 76.1230
_cell_measurement_theta_min 2.7230
_cell_volume 4276.1(5)
_computing_cell_refinement
;
CrysAlis PRO (Agilent, 2013)
;
_computing_data_collection
;
CrysAlis PRO (Agilent, 2013)
;
_computing_data_reduction
;
CrysAlis PRO (Agilent, 2013)
;
_computing_molecular_graphics
;
SHELXTL (Sheldrick, 2008)
;
_computing_publication_material
;
publCIF (Westrip, 2010)
;
_computing_structure_refinement
;
SHELXL2014 (Sheldrick, 2015)
;
_computing_structure_solution
;
SIR92 (Altomare <i>et al.</i>,  1993)
;
_diffrn_ambient_temperature 120(2)
_diffrn_detector_area_resol_mean 10.6501
_diffrn_measured_fraction_theta_full 0.999
_diffrn_measured_fraction_theta_max 0.965
_diffrn_measurement_device_type 'Agilent SuperNova Dual Source diffractometer with an Atlas detector'
_diffrn_measurement_method '\w scans'
_diffrn_radiation_type CuK\a
_diffrn_radiation_wavelength 1.54184
_diffrn_reflns_av_R_equivalents 0.0881
_diffrn_reflns_limit_h_max 15
_diffrn_reflns_limit_h_min -9
_diffrn_reflns_limit_k_max 20
_diffrn_reflns_limit_k_min -21
_diffrn_reflns_limit_l_max 25
_diffrn_reflns_limit_l_min -26
_diffrn_reflns_number 31365
_diffrn_reflns_theta_full 67.500
_diffrn_reflns_theta_max 76.313
_diffrn_reflns_theta_min 2.724
_exptl_absorpt_coefficient_mu 1.015
_exptl_absorpt_correction_T_max 1.00000
_exptl_absorpt_correction_T_min 0.73600
_exptl_absorpt_correction_type multi-scan
_exptl_absorpt_process_details
;
;
_exptl_crystal_colour red-brown
_exptl_crystal_density_diffrn 1.239
_exptl_crystal_description plate
_exptl_crystal_F_000 1680
_exptl_crystal_size_max 0.2895
_exptl_crystal_size_mid 0.0979
_exptl_crystal_size_min 0.0208
_refine_diff_density_max 0.569
_refine_diff_density_min -0.576
_refine_ls_extinction_method none
_refine_ls_goodness_of_fit_ref 1.018
_refine_ls_hydrogen_treatment noref
_refine_ls_matrix_type full
_refine_ls_number_parameters 1076
_refine_ls_number_reflns 17306
_refine_ls_number_restraints 42
_refine_ls_restrained_S_all 1.020
_refine_ls_R_factor_all 0.1228
_refine_ls_R_factor_gt 0.0676
_refine_ls_shift/su_max 0.000
_refine_ls_shift/su_mean 0.000
_refine_ls_structure_factor_coef Fsqd
_refine_ls_weighting_details 'w=1/[\s^2^(Fo^2^)+(0.0554P)^2^] where P=(Fo^2^+2Fc^2^)/3'
_refine_ls_weighting_scheme calc
_refine_ls_wR_factor_gt 0.1578
_refine_ls_wR_factor_ref 0.2076
_reflns_number_gt 9944
_reflns_number_total 17306
_reflns_threshold_expression 'I > 2\s(I)'
_cod_data_source_file zl2639sup1.cif
_cod_data_source_block I
_cod_database_code 2241497
_shelx_space_group_comment
;
The symmetry employed for this shelxl refinement is uniquely defined
by the following loop, which should always be used as a source of
symmetry information in preference to the above space-group names.
They are only intended as comments.
;

loop_
_space_group_symop_operation_xyz
'x, y, z'
'-x, -y, -z'

loop_
_atom_site_type_symbol
_atom_site_label
_atom_site_fract_x
_atom_site_fract_y
_atom_site_fract_z
_atom_site_U_iso_or_equiv
_atom_site_adp_type
_atom_site_calc_flag
_atom_site_occupancy
_atom_site_disorder_assembly
_atom_site_disorder_group
Ni Ni1 0.83716(6) 0.46720(4) 0.44208(3) 0.03896(17) Uani d 1 . .
O O1A 0.7458(2) 0.39067(19) 0.46952(16) 0.0466(7) Uani d 1 . .
O O2A 0.8545(2) 0.37825(17) 0.38296(14) 0.0424(7) Uani d 1 . .
O O3A 0.6021(3) 0.1934(2) 0.50874(19) 0.0632(10) Uani d 1 . .
O O4A 0.8316(3) 0.1593(2) 0.25874(17) 0.0564(9) Uani d 1 . .
N N1A 0.8237(3) 0.5544(2) 0.50501(18) 0.0432(8) Uani d 1 . .
N N2A 0.9237(3) 0.5434(2) 0.41045(17) 0.0417(8) Uani d 1 . .
C C1A 0.6790(3) 0.4034(3) 0.5095(2) 0.0421(9) Uani d 1 . .
C C2A 0.6050(3) 0.3340(3) 0.5175(2) 0.0423(9) Uani d 1 . .
C C3A 0.5419(4) 0.3420(3) 0.5652(2) 0.0445(10) Uani d 1 . .
H H3AA 0.4978 0.2937 0.5718 0.053 Uiso calc 1 . .
C C4A 0.5415(4) 0.4180(3) 0.6033(2) 0.0456(10) Uani d 1 . .
C C5A 0.6092(4) 0.4867(3) 0.5928(2) 0.0455(10) Uani d 1 . .
H H5AA 0.6086 0.5394 0.6175 0.055 Uiso calc 1 . .
C C6A 0.6784(4) 0.4823(3) 0.5477(2) 0.0419(9) Uani d 1 . .
C C7A 0.4817(9) 0.4258(7) 0.6603(6) 0.0529(14) Uani d 0.707(18) A 1
C C8A 0.4139(13) 0.3441(6) 0.6640(7) 0.094(4) Uani d 0.707(18) A 1
H H8AA 0.4644 0.3097 0.6789 0.141 Uiso calc 0.707(18) A 1
H H8AB 0.3685 0.3161 0.6210 0.141 Uiso calc 0.707(18) A 1
H H8AC 0.3649 0.3537 0.6945 0.141 Uiso calc 0.707(18) A 1
C C9A 0.5672(9) 0.4614(10) 0.7232(4) 0.081(3) Uani d 0.707(18) A 1
H H9AA 0.6083 0.5158 0.7221 0.121 Uiso calc 0.707(18) A 1
H H9AB 0.6195 0.4247 0.7287 0.121 Uiso calc 0.707(18) A 1
H H9AC 0.5291 0.4666 0.7595 0.121 Uiso calc 0.707(18) A 1
C C10A 0.4000(8) 0.4831(6) 0.6509(6) 0.052(2) Uani d 0.707(18) A 1
H H10A 0.4417 0.5382 0.6519 0.078 Uiso calc 0.707(18) A 1
H H10B 0.3586 0.4864 0.6858 0.078 Uiso calc 0.707(18) A 1
H H10C 0.3475 0.4612 0.6091 0.078 Uiso calc 0.707(18) A 1
C C7C 0.468(2) 0.4256(15) 0.6536(13) 0.0529(14) Uani d 0.293(18) A 2
C C8C 0.3582(19) 0.3631(18) 0.6310(14) 0.086(6) Uani d 0.293(18) A 2
H H8CA 0.3274 0.3610 0.5854 0.129 Uiso calc 0.293(18) A 2
H H8CB 0.3054 0.3793 0.6573 0.129 Uiso calc 0.293(18) A 2
H H8CC 0.3707 0.3086 0.6356 0.129 Uiso calc 0.293(18) A 2
C C9C 0.525(2) 0.4092(19) 0.7167(11) 0.073(6) Uani d 0.293(18) A 2
H H9CA 0.5870 0.4555 0.7386 0.110 Uiso calc 0.293(18) A 2
H H9CB 0.5531 0.3585 0.7078 0.110 Uiso calc 0.293(18) A 2
H H9CC 0.4709 0.4029 0.7446 0.110 Uiso calc 0.293(18) A 2
C C10C 0.434(3) 0.5088(16) 0.6654(16) 0.073(7) Uani d 0.293(18) A 2
H H10D 0.4984 0.5529 0.6690 0.110 Uiso calc 0.293(18) A 2
H H10E 0.4062 0.5170 0.7056 0.110 Uiso calc 0.293(18) A 2
H H10F 0.3745 0.5098 0.6291 0.110 Uiso calc 0.293(18) A 2
C C11A 0.5951(4) 0.2480(3) 0.4794(2) 0.0469(10) Uani d 1 . .
C C12A 0.5620(4) 0.2277(3) 0.4075(2) 0.0460(10) Uani d 1 . .
C C13A 0.5386(4) 0.2861(3) 0.3724(2) 0.0512(11) Uani d 1 . .
H H13A 0.5495 0.3422 0.3940 0.061 Uiso calc 1 . .
C C14A 0.4993(4) 0.2626(4) 0.3056(2) 0.0571(12) Uani d 1 . .
H H14A 0.4850 0.3028 0.2816 0.068 Uiso calc 1 . .
C C15A 0.4808(4) 0.1798(4) 0.2741(2) 0.0590(14) Uani d 1 . .
H H15A 0.4504 0.1631 0.2288 0.071 Uiso calc 1 . .
C C16A 0.5067(4) 0.1224(3) 0.3087(2) 0.0553(12) Uani d 1 . .
H H16A 0.4967 0.0664 0.2869 0.066 Uiso calc 1 . .
C C17A 0.5469(4) 0.1456(3) 0.3748(3) 0.0531(12) Uani d 1 . .
H H17A 0.5645 0.1054 0.3982 0.064 Uiso calc 1 . .
C C18A 0.7549(3) 0.5555(3) 0.5443(2) 0.0422(9) Uani d 1 . .
C C19A 0.7552(3) 0.6361(3) 0.5886(2) 0.0420(9) Uani d 1 . .
C C20A 0.8042(4) 0.6529(3) 0.6537(2) 0.0469(10) Uani d 1 . .
H H20A 0.8357 0.6126 0.6716 0.056 Uiso calc 1 . .
C C21A 0.8072(4) 0.7292(3) 0.6931(2) 0.0509(11) Uani d 1 . .
H H21A 0.8400 0.7402 0.7379 0.061 Uiso calc 1 . .
C C22A 0.7639(4) 0.7884(3) 0.6683(2) 0.0492(11) Uani d 1 . .
H H22A 0.7674 0.8403 0.6956 0.059 Uiso calc 1 . .
C C23A 0.7148(4) 0.7720(3) 0.6029(3) 0.0518(11) Uani d 1 . .
H H23A 0.6843 0.8129 0.5853 0.062 Uiso calc 1 . .
C C24A 0.7102(4) 0.6956(3) 0.5627(2) 0.0466(10) Uani d 1 . .
H H24A 0.6764 0.6844 0.5179 0.056 Uiso calc 1 . .
C C25A 0.9115(4) 0.6259(3) 0.5109(3) 0.0675(17) Uani d 1 . .
H H25A 0.8868 0.6768 0.5281 0.081 Uiso calc 1 . .
H H25B 0.9792 0.6230 0.5415 0.081 Uiso calc 1 . .
C C26A 0.9373(6) 0.6285(3) 0.4482(3) 0.0701(17) Uani d 1 . .
H H26A 1.0150 0.6590 0.4538 0.084 Uiso calc 1 . .
H H26B 0.8866 0.6575 0.4248 0.084 Uiso calc 1 . .
C C27A 0.9632(3) 0.5327(3) 0.3577(2) 0.0399(9) Uani d 1 . .
C C28A 1.0236(4) 0.6066(3) 0.3388(2) 0.0416(9) Uani d 1 . .
C C29A 0.9624(4) 0.6537(3) 0.3071(3) 0.0524(11) Uani d 1 . .
H H29A 0.8833 0.6370 0.2946 0.063 Uiso calc 1 . .
C C30A 1.0164(5) 0.7258(3) 0.2934(3) 0.0600(13) Uani d 1 . .
H H30A 0.9743 0.7574 0.2707 0.072 Uiso calc 1 . .
C C31A 1.1318(5) 0.7516(3) 0.3128(3) 0.0593(13) Uani d 1 . .
H H31A 1.1688 0.8015 0.3049 0.071 Uiso calc 1 . .
C C32A 1.1917(4) 0.7037(3) 0.3438(3) 0.0546(12) Uani d 1 . .
H H32A 1.2707 0.7203 0.3563 0.066 Uiso calc 1 . .
C C33A 1.1381(4) 0.6312(3) 0.3570(2) 0.0505(11) Uani d 1 . .
H H33A 1.1805 0.5987 0.3785 0.061 Uiso calc 1 . .
C C34A 0.9509(3) 0.4523(3) 0.3165(2) 0.0388(9) Uani d 1 . .
C C35A 0.9859(3) 0.4474(2) 0.25703(19) 0.0359(8) Uani d 1 . .
H H35A 1.0167 0.4969 0.2459 0.043 Uiso calc 1 . .
C C36A 0.9767(3) 0.3726(3) 0.21426(19) 0.0365(8) Uani d 1 . .
C C37A 0.9354(3) 0.3015(2) 0.23339(19) 0.0356(8) Uani d 1 . .
H H37A 0.9305 0.2498 0.2053 0.043 Uiso calc 1 . .
C C38A 0.9006(3) 0.3020(2) 0.2917(2) 0.0367(8) Uani d 1 . .
C C39A 0.9014(3) 0.3791(3) 0.3333(2) 0.0385(9) Uani d 1 . .
C C40A 1.0098(3) 0.3714(3) 0.1484(2) 0.0396(9) Uani d 1 . .
C C41A 0.9664(4) 0.4383(3) 0.1188(2) 0.0458(10) Uani d 1 . .
H H41A 0.8854 0.4299 0.1149 0.069 Uiso calc 1 . .
H H41B 0.9837 0.4354 0.0758 0.069 Uiso calc 1 . .
H H41C 1.0024 0.4926 0.1467 0.069 Uiso calc 1 . .
C C42A 1.1390(4) 0.3888(3) 0.1596(2) 0.0481(10) Uani d 1 . .
H H42A 1.1616 0.3939 0.1188 0.072 Uiso calc 1 . .
H H42B 1.1664 0.3432 0.1747 0.072 Uiso calc 1 . .
H H42C 1.1707 0.4402 0.1922 0.072 Uiso calc 1 . .
C C43A 0.9608(4) 0.2885(3) 0.1010(2) 0.0491(11) Uani d 1 . .
H H43A 0.8791 0.2778 0.0937 0.074 Uiso calc 1 . .
H H43B 0.9881 0.2448 0.1191 0.074 Uiso calc 1 . .
H H43C 0.9837 0.2898 0.0598 0.074 Uiso calc 1 . .
C C44A 0.8682(3) 0.2185(3) 0.3046(2) 0.0411(9) Uani d 1 . .
C C45A 0.8956(4) 0.1989(3) 0.3706(2) 0.0420(9) Uani d 1 . .
C C46A 0.9714(5) 0.1478(3) 0.3775(3) 0.0591(13) Uani d 1 . .
H H46A 1.0073 0.1317 0.3431 0.071 Uiso calc 1 . .
C C47A 0.9950(5) 0.1202(4) 0.4337(3) 0.0690(15) Uani d 1 . .
H H47A 1.0482 0.0864 0.4382 0.083 Uiso calc 1 . .
C C48A 0.9411(5) 0.1418(4) 0.4834(3) 0.0642(14) Uani d 1 . .
H H48A 0.9570 0.1225 0.5220 0.077 Uiso calc 1 . .
C C49A 0.8639(4) 0.1916(3) 0.4770(2) 0.0532(12) Uani d 1 . .
H H49A 0.8263 0.2058 0.5110 0.064 Uiso calc 1 . .
C C50A 0.8415(4) 0.2206(3) 0.4208(2) 0.0474(10) Uani d 1 . .
H H50A 0.7893 0.2553 0.4167 0.057 Uiso calc 1 . .
Ni Ni2 0.64422(5) 0.02378(4) 0.03150(3) 0.03342(16) Uani d 1 . .
O O1B 0.6904(2) -0.06962(16) -0.00047(13) 0.0356(6) Uani d 1 . .
O O2B 0.6654(2) 0.04983(17) -0.04492(14) 0.0374(6) Uani d 1 . .
O O3B 0.6786(3) -0.2282(2) -0.12420(16) 0.0516(8) Uani d 1 . .
O O4B 0.6574(2) -0.00410(18) -0.17764(15) 0.0442(7) Uani d 1 . .
N N1B 0.6272(3) -0.00554(19) 0.10936(16) 0.0337(7) Uani d 1 . .
N N2B 0.6027(3) 0.1218(2) 0.06147(16) 0.0351(7) Uani d 1 . .
C C1B 0.7008(3) -0.1311(2) 0.02600(19) 0.0333(8) Uani d 1 . .
C C2B 0.7367(3) -0.1976(2) -0.0102(2) 0.0364(8) Uani d 1 . .
C C3B 0.7525(3) -0.2653(2) 0.0139(2) 0.0377(9) Uani d 1 . .
H H3BA 0.774(4) -0.310(3) -0.011(2) 0.045 Uiso d 1 . .
C C4B 0.7326(3) -0.2740(3) 0.0759(2) 0.0403(9) Uani d 1 . .
C C5B 0.6954(3) -0.2098(2) 0.1100(2) 0.0359(8) Uani d 1 . .
H H5BA 0.6802 -0.2141 0.1511 0.043 Uiso calc 1 . .
C C6B 0.6784(3) -0.1384(2) 0.08773(19) 0.0334(8) Uani d 1 . .
C C7B 0.7527(4) -0.3498(3) 0.1001(2) 0.0444(10) Uani d 1 . .
C C8B 0.8765(4) -0.3543(3) 0.1057(3) 0.0593(13) Uani d 1 . .
H H8BA 0.9233 -0.3058 0.1372 0.089 Uiso calc 1 . .
H H8BB 0.8960 -0.3558 0.0634 0.089 Uiso calc 1 . .
H H8BC 0.8889 -0.4043 0.1202 0.089 Uiso calc 1 . .
C C9B 0.6797(4) -0.4277(3) 0.0526(3) 0.0533(12) Uani d 1 . .
H H9BA 0.6008 -0.4258 0.0497 0.080 Uiso calc 1 . .
H H9BB 0.6944 -0.4766 0.0681 0.080 Uiso calc 1 . .
H H9BC 0.6975 -0.4305 0.0097 0.080 Uiso calc 1 . .
C C10B 0.7235(4) -0.3487(3) 0.1664(2) 0.0509(11) Uani d 1 . .
H H10G 0.7678 -0.2989 0.1976 0.076 Uiso calc 1 . .
H H10H 0.7401 -0.3976 0.1812 0.076 Uiso calc 1 . .
H H10I 0.6439 -0.3489 0.1630 0.076 Uiso calc 1 . .
C C11B 0.7523(3) -0.1913(2) -0.0778(2) 0.0366(8) Uani d 1 . .
C C12B 0.8582(3) -0.1429(2) -0.0849(2) 0.0375(9) Uani d 1 . .
C C13B 0.8664(3) -0.1287(3) -0.1462(2) 0.0400(9) Uani d 1 . .
H H13B 0.8027 -0.1464 -0.1809 0.048 Uiso calc 1 . .
C C14B 0.9673(4) -0.0889(3) -0.1567(2) 0.0490(11) Uani d 1 . .
H H14B 0.9730 -0.0804 -0.1985 0.059 Uiso calc 1 . .
C C15B 1.0597(4) -0.0618(3) -0.1052(3) 0.0497(11) Uani d 1 . .
H H15B 1.1288 -0.0347 -0.1120 0.060 Uiso calc 1 . .
C C16B 1.0513(4) -0.0741(3) -0.0436(2) 0.0466(10) Uani d 1 . .
H H16B 1.1142 -0.0552 -0.0085 0.056 Uiso calc 1 . .
C C17B 0.9508(3) -0.1140(3) -0.0341(2) 0.0415(9) Uani d 1 . .
H H17B 0.9451 -0.1219 0.0079 0.050 Uiso calc 1 . .
C C18B 0.6429(3) -0.0722(2) 0.12768(19) 0.0343(8) Uani d 1 . .
C C19B 0.6281(3) -0.0819(2) 0.1939(2) 0.0362(8) Uani d 1 . .
C C20B 0.5364(4) -0.1373(3) 0.2006(2) 0.0439(9) Uani d 1 . .
H H20B 0.4843 -0.1702 0.1632 0.053 Uiso calc 1 . .
C C21B 0.5210(4) -0.1447(3) 0.2614(3) 0.0545(12) Uani d 1 . .
H H21B 0.4584 -0.1825 0.2658 0.065 Uiso calc 1 . .
C C22B 0.5973(5) -0.0966(4) 0.3165(3) 0.0628(14) Uani d 1 . .
H H22B 0.5862 -0.1012 0.3583 0.075 Uiso calc 1 . .
C C23B 0.6888(5) -0.0423(3) 0.3101(2) 0.0563(12) Uani d 1 . .
H H23B 0.7412 -0.0099 0.3475 0.068 Uiso calc 1 . .
C C24B 0.7041(4) -0.0350(3) 0.2489(2) 0.0447(10) Uani d 1 . .
H H24B 0.7673 0.0024 0.2446 0.054 Uiso calc 1 . .
C C25B 0.5951(3) 0.0607(2) 0.1536(2) 0.0371(8) Uani d 1 . .
H H25C 0.6622 0.0953 0.1849 0.045 Uiso calc 1 . .
H H25D 0.5428 0.0364 0.1781 0.045 Uiso calc 1 . .
C C26B 0.5404(3) 0.1118(2) 0.11314(19) 0.0351(8) Uani d 1 . .
H H26C 0.4615 0.0842 0.0938 0.042 Uiso calc 1 . .
H H26D 0.5418 0.1664 0.1403 0.042 Uiso calc 1 . .
C C27B 0.6237(3) 0.1901(2) 0.04261(18) 0.0319(8) Uani d 1 . .
C C28B 0.6056(3) 0.2685(2) 0.08168(19) 0.0354(8) Uani d 1 . .
C C29B 0.6700(3) 0.2986(3) 0.1440(2) 0.0407(9) Uani d 1 . .
H H29B 0.7221 0.2689 0.1609 0.049 Uiso calc 1 . .
C C30B 0.6590(4) 0.3719(3) 0.1818(2) 0.0498(11) Uani d 1 . .
H H30B 0.7032 0.3924 0.2244 0.060 Uiso calc 1 . .
C C31B 0.5829(4) 0.4148(3) 0.1568(3) 0.0543(12) Uani d 1 . .
H H31B 0.5760 0.4655 0.1819 0.065 Uiso calc 1 . .
C C32B 0.5168(4) 0.3838(3) 0.0952(2) 0.0477(10) Uani d 1 . .
H H32B 0.4630 0.4127 0.0789 0.057 Uiso calc 1 . .
C C33B 0.5282(3) 0.3113(2) 0.0572(2) 0.0386(9) Uani d 1 . .
H H33B 0.4834 0.2908 0.0147 0.046 Uiso calc 1 . .
C C34B 0.6691(3) 0.1957(2) -0.01500(19) 0.0345(8) Uani d 1 . .
C C35B 0.6944(3) 0.2714(2) -0.03242(19) 0.0355(8) Uani d 1 . .
H H35B 0.6865 0.3192 -0.0039 0.043 Uiso calc 1 . .
C C36B 0.7305(3) 0.2812(2) -0.0891(2) 0.0357(8) Uani d 1 . .
C C37B 0.7471(3) 0.2095(2) -0.12759(19) 0.0347(8) Uani d 1 . .
H H37B 0.7759 0.2140 -0.1651 0.042 Uiso calc 1 . .
C C38B 0.7238(3) 0.1331(2) -0.11392(19) 0.0342(8) Uani d 1 . .
C C39B 0.6836(3) 0.1229(2) -0.05652(18) 0.0326(8) Uani d 1 . .
C C40B 0.7464(3) 0.3653(3) -0.1065(2) 0.0394(9) Uani d 1 . .
C C41B 0.6334(4) 0.3925(3) -0.1139(2) 0.0476(10) Uani d 1 . .
H H41D 0.5777 0.3515 -0.1478 0.071 Uiso calc 1 . .
H H41E 0.6420 0.4461 -0.1258 0.071 Uiso calc 1 . .
H H41F 0.6087 0.3971 -0.0728 0.071 Uiso calc 1 . .
C C42B 0.8322(4) 0.4295(3) -0.0524(2) 0.0444(10) Uani d 1 . .
H H42D 0.9059 0.4157 -0.0502 0.067 Uiso calc 1 . .
H H42E 0.8100 0.4292 -0.0109 0.067 Uiso calc 1 . .
H H42F 0.8352 0.4843 -0.0617 0.067 Uiso calc 1 . .
C C43B 0.7848(4) 0.3627(3) -0.1705(2) 0.0458(10) Uani d 1 . .
H H43D 0.8567 0.3458 -0.1669 0.069 Uiso calc 1 . .
H H43E 0.7929 0.4175 -0.1802 0.069 Uiso calc 1 . .
H H43F 0.7293 0.3230 -0.2053 0.069 Uiso calc 1 . .
C C44B 0.7284(3) 0.0590(3) -0.16311(19) 0.0360(8) Uani d 1 . .
C C45B 0.8236(3) 0.0663(2) -0.1987(2) 0.0365(8) Uani d 1 . .
C C46B 0.9307(3) 0.1096(3) -0.1682(2) 0.0429(9) Uani d 1 . .
H H46B 0.9455 0.1401 -0.1246 0.052 Uiso calc 1 . .
C C47B 1.0168(4) 0.1078(3) -0.2021(3) 0.0505(11) Uani d 1 . .
H H47B 1.0906 0.1366 -0.1812 0.061 Uiso calc 1 . .
C C48B 0.9955(4) 0.0648(3) -0.2654(3) 0.0528(12) Uani d 1 . .
H H48B 1.0543 0.0638 -0.2882 0.063 Uiso calc 1 . .
C C49B 0.8890(4) 0.0233(3) -0.2955(2) 0.0510(11) Uani d 1 . .
H H49B 0.8740 -0.0052 -0.3396 0.061 Uiso calc 1 . .
C C50B 0.8035(4) 0.0223(3) -0.2626(2) 0.0426(9) Uani d 1 . .
H H50B 0.7306 -0.0084 -0.2835 0.051 Uiso calc 1 . .

loop_
_atom_site_aniso_label
_atom_site_aniso_U_11
_atom_site_aniso_U_22
_atom_site_aniso_U_33
_atom_site_aniso_U_12
_atom_site_aniso_U_13
_atom_site_aniso_U_23
Ni1 0.0460(4) 0.0365(4) 0.0316(4) 0.0105(3) 0.0121(3) -0.0045(3)
O1A 0.0506(16) 0.0429(17) 0.0426(17) 0.0084(13) 0.0200(14) -0.0075(13)
O2A 0.0573(16) 0.0348(15) 0.0354(15) 0.0080(12) 0.0215(13) -0.0007(12)
O3A 0.094(3) 0.0438(19) 0.050(2) 0.0103(18) 0.0256(19) 0.0005(16)
O4A 0.075(2) 0.0388(17) 0.0435(19) -0.0038(15) 0.0143(16) -0.0057(14)
N1A 0.0395(17) 0.044(2) 0.0379(19) 0.0076(15) 0.0075(15) -0.0085(15)
N2A 0.058(2) 0.0315(17) 0.0313(17) 0.0113(15) 0.0106(15) -0.0071(14)
C1A 0.044(2) 0.047(2) 0.032(2) 0.0133(18) 0.0117(17) -0.0054(17)
C2A 0.047(2) 0.043(2) 0.036(2) 0.0107(18) 0.0155(18) -0.0033(17)
C3A 0.050(2) 0.047(2) 0.036(2) 0.0124(19) 0.0150(18) 0.0030(18)
C4A 0.055(2) 0.049(2) 0.033(2) 0.014(2) 0.0186(19) -0.0011(18)
C5A 0.058(2) 0.047(2) 0.033(2) 0.019(2) 0.0162(19) -0.0035(18)
C6A 0.050(2) 0.045(2) 0.029(2) 0.0159(18) 0.0088(17) -0.0024(17)
C7A 0.068(4) 0.066(3) 0.037(3) 0.030(3) 0.027(3) 0.011(2)
C8A 0.154(10) 0.070(5) 0.089(8) 0.037(5) 0.091(8) 0.022(4)
C9A 0.077(5) 0.151(10) 0.033(3) 0.058(6) 0.026(3) 0.018(4)
C10A 0.044(4) 0.073(5) 0.044(5) 0.019(4) 0.019(3) 0.009(4)
C7C 0.068(4) 0.066(3) 0.037(3) 0.030(3) 0.027(3) 0.011(2)
C8C 0.075(8) 0.107(11) 0.072(13) 0.016(8) 0.042(7) -0.013(9)
C9C 0.077(11) 0.091(15) 0.059(8) 0.018(10) 0.022(7) 0.031(9)
C10C 0.100(18) 0.084(9) 0.056(15) 0.042(10) 0.049(12) 0.015(8)
C11A 0.054(2) 0.045(2) 0.040(2) 0.0075(19) 0.0168(19) -0.0015(19)
C12A 0.046(2) 0.045(2) 0.040(2) 0.0016(18) 0.0175(18) -0.0082(19)
C13A 0.058(3) 0.053(3) 0.036(2) 0.004(2) 0.022(2) -0.007(2)
C14A 0.060(3) 0.068(3) 0.039(3) 0.006(2) 0.016(2) 0.002(2)
C15A 0.050(2) 0.075(4) 0.037(2) 0.000(2) 0.016(2) -0.020(2)
C16A 0.061(3) 0.054(3) 0.043(3) 0.012(2) 0.018(2) -0.013(2)
C17A 0.055(3) 0.049(3) 0.050(3) 0.011(2) 0.018(2) -0.008(2)
C18A 0.043(2) 0.043(2) 0.035(2) 0.0109(17) 0.0082(17) -0.0074(17)
C19A 0.0390(19) 0.042(2) 0.038(2) 0.0099(17) 0.0091(17) -0.0088(18)
C20A 0.052(2) 0.046(2) 0.038(2) 0.0182(19) 0.0050(19) -0.0055(19)
C21A 0.054(2) 0.051(3) 0.039(2) 0.014(2) 0.0106(19) -0.015(2)
C22A 0.046(2) 0.044(2) 0.052(3) 0.0084(19) 0.020(2) -0.008(2)
C23A 0.055(2) 0.047(3) 0.056(3) 0.018(2) 0.023(2) 0.002(2)
C24A 0.049(2) 0.047(2) 0.043(2) 0.0117(19) 0.0143(19) 0.0030(19)
C25A 0.063(3) 0.059(3) 0.064(4) -0.002(2) 0.030(3) -0.028(3)
C26A 0.116(5) 0.034(2) 0.056(3) 0.004(3) 0.041(3) -0.012(2)
C27A 0.045(2) 0.034(2) 0.037(2) 0.0087(16) 0.0091(17) -0.0017(16)
C28A 0.054(2) 0.035(2) 0.033(2) 0.0095(17) 0.0145(18) -0.0045(16)
C29A 0.055(3) 0.046(3) 0.055(3) 0.010(2) 0.013(2) 0.007(2)
C30A 0.077(3) 0.048(3) 0.057(3) 0.016(2) 0.013(3) 0.015(2)
C31A 0.088(4) 0.040(2) 0.049(3) 0.007(2) 0.028(3) 0.001(2)
C32A 0.060(3) 0.050(3) 0.049(3) 0.000(2) 0.015(2) 0.005(2)
C33A 0.060(3) 0.047(3) 0.044(3) 0.014(2) 0.013(2) 0.005(2)
C34A 0.044(2) 0.034(2) 0.035(2) 0.0078(16) 0.0111(17) -0.0006(16)
C35A 0.045(2) 0.0342(19) 0.0277(19) 0.0067(16) 0.0113(16) 0.0035(15)
C36A 0.0402(19) 0.039(2) 0.0282(19) 0.0109(16) 0.0079(15) -0.0020(15)
C37A 0.0366(18) 0.036(2) 0.0304(19) 0.0088(15) 0.0082(15) -0.0040(15)
C38A 0.0377(18) 0.035(2) 0.034(2) 0.0052(15) 0.0107(16) -0.0012(16)
C39A 0.0394(19) 0.040(2) 0.032(2) 0.0076(16) 0.0110(16) -0.0022(16)
C40A 0.047(2) 0.037(2) 0.034(2) 0.0121(17) 0.0136(17) 0.0002(16)
C41A 0.052(2) 0.052(3) 0.033(2) 0.014(2) 0.0121(18) 0.0046(18)
C42A 0.050(2) 0.048(3) 0.049(3) 0.0124(19) 0.019(2) 0.008(2)
C43A 0.066(3) 0.041(2) 0.039(2) 0.007(2) 0.026(2) -0.0019(19)
C44A 0.042(2) 0.034(2) 0.045(2) 0.0057(16) 0.0181(18) -0.0023(17)
C45A 0.049(2) 0.034(2) 0.039(2) 0.0069(17) 0.0113(18) -0.0010(17)
C46A 0.072(3) 0.055(3) 0.061(3) 0.028(2) 0.034(3) 0.010(2)
C47A 0.084(4) 0.074(4) 0.065(4) 0.043(3) 0.024(3) 0.026(3)
C48A 0.085(4) 0.062(3) 0.053(3) 0.025(3) 0.017(3) 0.021(3)
C49A 0.067(3) 0.051(3) 0.040(2) 0.008(2) 0.022(2) 0.000(2)
C50A 0.046(2) 0.042(2) 0.051(3) 0.0063(18) 0.018(2) -0.002(2)
Ni2 0.0397(3) 0.0303(3) 0.0299(3) 0.0080(3) 0.0148(3) -0.0014(3)
O1B 0.0424(14) 0.0338(14) 0.0321(14) 0.0079(11) 0.0162(11) 0.0033(11)
O2B 0.0467(14) 0.0326(14) 0.0343(14) 0.0107(11) 0.0181(12) -0.0002(11)
O3B 0.0465(16) 0.062(2) 0.0368(17) -0.0005(14) 0.0119(13) -0.0035(15)
O4B 0.0461(15) 0.0409(16) 0.0397(16) 0.0010(13) 0.0193(13) -0.0073(13)
N1B 0.0364(15) 0.0312(16) 0.0333(17) 0.0083(12) 0.0144(13) -0.0008(13)
N2B 0.0369(15) 0.0399(18) 0.0277(16) 0.0059(13) 0.0152(13) 0.0004(13)
C1B 0.0325(17) 0.0325(19) 0.0313(19) 0.0026(14) 0.0115(14) -0.0024(15)
C2B 0.0339(17) 0.037(2) 0.037(2) 0.0076(15) 0.0117(15) -0.0003(16)
C3B 0.0395(19) 0.034(2) 0.038(2) 0.0119(16) 0.0135(16) -0.0025(16)
C4B 0.044(2) 0.039(2) 0.039(2) 0.0086(17) 0.0157(17) 0.0028(17)
C5B 0.0372(18) 0.0323(19) 0.038(2) 0.0088(15) 0.0125(16) 0.0023(16)
C6B 0.0348(17) 0.0325(19) 0.0295(19) 0.0059(14) 0.0093(15) -0.0022(15)
C7B 0.050(2) 0.036(2) 0.046(2) 0.0118(18) 0.0145(19) 0.0019(18)
C8B 0.059(3) 0.062(3) 0.065(3) 0.031(2) 0.014(2) 0.017(3)
C9B 0.075(3) 0.034(2) 0.054(3) 0.013(2) 0.022(2) 0.006(2)
C10B 0.067(3) 0.046(2) 0.045(3) 0.020(2) 0.016(2) 0.010(2)
C11B 0.0396(19) 0.0297(18) 0.041(2) 0.0092(15) 0.0178(17) -0.0017(16)
C12B 0.047(2) 0.0300(19) 0.035(2) 0.0091(16) 0.0163(17) -0.0038(15)
C13B 0.045(2) 0.037(2) 0.037(2) 0.0082(17) 0.0158(17) 0.0001(16)
C14B 0.062(3) 0.042(2) 0.048(3) 0.010(2) 0.027(2) 0.008(2)
C15B 0.043(2) 0.044(2) 0.059(3) 0.0067(18) 0.021(2) -0.002(2)
C16B 0.044(2) 0.039(2) 0.048(3) 0.0024(17) 0.0115(19) -0.0086(19)
C17B 0.044(2) 0.037(2) 0.041(2) 0.0101(17) 0.0156(18) -0.0053(17)
C18B 0.0323(17) 0.0324(19) 0.033(2) 0.0016(14) 0.0103(15) -0.0023(15)
C19B 0.0426(19) 0.0339(19) 0.033(2) 0.0113(16) 0.0130(16) 0.0011(15)
C20B 0.046(2) 0.044(2) 0.044(2) 0.0105(18) 0.0174(19) 0.0088(19)
C21B 0.060(3) 0.060(3) 0.053(3) 0.014(2) 0.027(2) 0.021(2)
C22B 0.084(4) 0.070(4) 0.042(3) 0.017(3) 0.029(3) 0.015(2)
C23B 0.084(3) 0.054(3) 0.030(2) 0.019(3) 0.010(2) 0.004(2)
C24B 0.053(2) 0.040(2) 0.040(2) 0.0091(18) 0.0135(19) 0.0025(18)
C25B 0.043(2) 0.0329(19) 0.036(2) 0.0071(16) 0.0191(17) -0.0011(16)
C26B 0.0425(19) 0.0329(19) 0.0301(19) 0.0064(15) 0.0196(16) -0.0018(15)
C27B 0.0313(16) 0.0327(19) 0.0289(18) 0.0059(14) 0.0106(14) -0.0033(14)
C28B 0.0408(19) 0.0312(19) 0.034(2) 0.0062(15) 0.0177(16) 0.0002(15)
C29B 0.041(2) 0.044(2) 0.032(2) 0.0075(17) 0.0106(16) -0.0034(17)
C30B 0.057(3) 0.045(2) 0.039(2) 0.009(2) 0.016(2) -0.0119(19)
C31B 0.067(3) 0.040(2) 0.056(3) 0.015(2) 0.028(2) -0.008(2)
C32B 0.054(2) 0.038(2) 0.056(3) 0.0164(19) 0.023(2) 0.005(2)
C33B 0.042(2) 0.037(2) 0.037(2) 0.0085(16) 0.0155(17) 0.0027(16)
C34B 0.0370(18) 0.0347(19) 0.0299(19) 0.0042(15) 0.0148(15) -0.0015(15)
C35B 0.0423(19) 0.0319(19) 0.0317(19) 0.0093(15) 0.0149(16) -0.0023(15)
C36B 0.0376(18) 0.034(2) 0.034(2) 0.0079(15) 0.0124(16) 0.0010(16)
C37B 0.0377(18) 0.036(2) 0.0294(19) 0.0055(15) 0.0144(15) 0.0008(15)
C38B 0.0374(18) 0.0351(19) 0.0278(18) 0.0084(15) 0.0123(15) -0.0040(15)
C39B 0.0354(17) 0.0333(19) 0.0282(18) 0.0083(14) 0.0099(14) 0.0010(15)
C40B 0.046(2) 0.036(2) 0.037(2) 0.0079(17) 0.0171(17) 0.0031(16)
C41B 0.059(3) 0.042(2) 0.048(3) 0.017(2) 0.019(2) 0.0108(19)
C42B 0.055(2) 0.032(2) 0.041(2) 0.0009(17) 0.0145(19) -0.0001(17)
C43B 0.058(2) 0.041(2) 0.040(2) 0.0091(19) 0.0183(19) 0.0069(18)
C44B 0.0394(19) 0.040(2) 0.0267(18) 0.0084(16) 0.0098(15) -0.0002(16)
C45B 0.046(2) 0.0300(19) 0.035(2) 0.0081(16) 0.0179(17) 0.0042(15)
C46B 0.042(2) 0.039(2) 0.046(2) 0.0070(17) 0.0151(18) 0.0011(18)
C47B 0.041(2) 0.040(2) 0.074(3) 0.0092(18) 0.022(2) 0.011(2)
C48B 0.058(3) 0.049(3) 0.068(3) 0.023(2) 0.040(3) 0.016(2)
C49B 0.068(3) 0.047(3) 0.045(3) 0.019(2) 0.030(2) 0.005(2)
C50B 0.050(2) 0.037(2) 0.041(2) 0.0102(17) 0.0176(18) 0.0006(17)

loop_
_atom_type_symbol
_atom_type_description
_atom_type_scat_dispersion_real
_atom_type_scat_dispersion_imag
_atom_type_scat_source
C C 0.0181 0.0091 'International Tables Vol C Tables 4.2.6.8 and 6.1.1.4'
H H 0.0000 0.0000 'International Tables Vol C Tables 4.2.6.8 and 6.1.1.4'
N N 0.0311 0.0180 'International Tables Vol C Tables 4.2.6.8 and 6.1.1.4'
O O 0.0492 0.0322 'International Tables Vol C Tables 4.2.6.8 and 6.1.1.4'
Ni Ni -3.0029 0.5091 'International Tables Vol C Tables 4.2.6.8 and 6.1.1.4'

loop_
_geom_angle_atom_site_label_1
_geom_angle_atom_site_label_2
_geom_angle_atom_site_label_3
_geom_angle
O1A Ni1 N2A 176.99(17)
O1A Ni1 O2A 85.12(13)
N2A Ni1 O2A 93.85(14)
O1A Ni1 N1A 93.64(15)
N2A Ni1 N1A 87.52(16)
O2A Ni1 N1A 176.93(17)
C1A O1A Ni1 128.0(3)
C39A O2A Ni1 128.0(3)
C18A N1A C25A 120.7(4)
C18A N1A Ni1 128.9(3)
C25A N1A Ni1 110.2(3)
C27A N2A C26A 118.4(4)
C27A N2A Ni1 129.0(3)
C26A N2A Ni1 112.3(3)
O1A C1A C2A 118.0(4)
O1A C1A C6A 124.5(4)
C2A C1A C6A 117.5(4)
C3A C2A C1A 120.8(4)
C3A C2A C11A 116.1(4)
C1A C2A C11A 123.0(4)
C4A C3A C2A 122.2(4)
C4A C3A H3AA 118.9
C2A C3A H3AA 118.9
C3A C4A C5A 116.8(4)
C3A C4A C7C 121.3(10)
C5A C4A C7C 121.9(10)
C3A C4A C7A 122.0(6)
C5A C4A C7A 120.7(5)
C4A C5A C6A 123.6(4)
C4A C5A H5AA 118.2
C6A C5A H5AA 118.2
C5A C6A C1A 118.8(4)
C5A C6A C18A 120.2(4)
C1A C6A C18A 120.7(4)
C8A C7A C9A 109.2(10)
C8A C7A C10A 107.0(9)
C9A C7A C10A 109.9(8)
C8A C7A C4A 112.5(8)
C9A C7A C4A 109.5(8)
C10A C7A C4A 108.6(8)
C7A C8A H8AA 109.5
C7A C8A H8AB 109.5
H8AA C8A H8AB 109.5
C7A C8A H8AC 109.5
H8AA C8A H8AC 109.5
H8AB C8A H8AC 109.5
C7A C9A H9AA 109.5
C7A C9A H9AB 109.5
H9AA C9A H9AB 109.5
C7A C9A H9AC 109.5
H9AA C9A H9AC 109.5
H9AB C9A H9AC 109.5
C7A C10A H10A 109.5
C7A C10A H10B 109.5
H10A C10A H10B 109.5
C7A C10A H10C 109.5
H10A C10A H10C 109.5
H10B C10A H10C 109.5
C8C C7C C9C 106.2(19)
C8C C7C C10C 104.2(19)
C9C C7C C10C 111(2)
C8C C7C C4A 111.7(18)
C9C C7C C4A 111.1(18)
C10C C7C C4A 113(2)
C7C C8C H8CA 109.5
C7C C8C H8CB 109.5
H8CA C8C H8CB 109.5
C7C C8C H8CC 109.5
H8CA C8C H8CC 109.5
H8CB C8C H8CC 109.5
C7C C9C H9CA 109.5
C7C C9C H9CB 109.5
H9CA C9C H9CB 109.5
C7C C9C H9CC 109.5
H9CA C9C H9CC 109.5
H9CB C9C H9CC 109.5
C7C C10C H10D 109.5
C7C C10C H10E 109.5
H10D C10C H10E 109.5
C7C C10C H10F 109.5
H10D C10C H10F 109.5
H10E C10C H10F 109.5
O3A C11A C12A 120.3(4)
O3A C11A C2A 118.5(4)
C12A C11A C2A 120.7(4)
C13A C12A C17A 119.1(5)
C13A C12A C11A 122.5(4)
C17A C12A C11A 118.3(5)
C14A C13A C12A 120.3(5)
C14A C13A H13A 119.9
C12A C13A H13A 119.9
C13A C14A C15A 119.8(6)
C13A C14A H14A 120.1
C15A C14A H14A 120.1
C16A C15A C14A 119.9(5)
C16A C15A H15A 120.1
C14A C15A H15A 120.1
C15A C16A C17A 120.5(5)
C15A C16A H16A 119.8
C17A C16A H16A 119.8
C16A C17A C12A 120.5(6)
C16A C17A H17A 119.8
C12A C17A H17A 119.8
N1A C18A C6A 122.8(4)
N1A C18A C19A 118.8(4)
C6A C18A C19A 118.3(4)
C20A C19A C24A 119.9(4)
C20A C19A C18A 120.9(4)
C24A C19A C18A 119.2(4)
C19A C20A C21A 119.7(5)
C19A C20A H20A 120.2
C21A C20A H20A 120.2
C22A C21A C20A 121.2(5)
C22A C21A H21A 119.4
C20A C21A H21A 119.4
C21A C22A C23A 119.4(4)
C21A C22A H22A 120.3
C23A C22A H22A 120.3
C22A C23A C24A 120.3(5)
C22A C23A H23A 119.9
C24A C23A H23A 119.9
C19A C24A C23A 119.6(5)
C19A C24A H24A 120.2
C23A C24A H24A 120.2
C26A C25A N1A 109.9(4)
C26A C25A H25A 109.7
N1A C25A H25A 109.7
C26A C25A H25B 109.7
N1A C25A H25B 109.7
H25A C25A H25B 108.2
C25A C26A N2A 109.3(5)
C25A C26A H26A 109.8
N2A C26A H26A 109.8
C25A C26A H26B 109.8
N2A C26A H26B 109.8
H26A C26A H26B 108.3
N2A C27A C34A 122.4(4)
N2A C27A C28A 119.1(4)
C34A C27A C28A 118.5(4)
C33A C28A C29A 119.8(5)
C33A C28A C27A 120.8(4)
C29A C28A C27A 119.2(4)
C28A C29A C30A 120.1(5)
C28A C29A H29A 119.9
C30A C29A H29A 119.9
C31A C30A C29A 120.1(5)
C31A C30A H30A 119.9
C29A C30A H30A 119.9
C32A C31A C30A 119.1(5)
C32A C31A H31A 120.5
C30A C31A H31A 120.5
C31A C32A C33A 121.0(5)
C31A C32A H32A 119.5
C33A C32A H32A 119.5
C28A C33A C32A 119.9(5)
C28A C33A H33A 120.1
C32A C33A H33A 120.1
C35A C34A C39A 119.8(4)
C35A C34A C27A 118.4(4)
C39A C34A C27A 121.8(4)
C36A C35A C34A 122.3(4)
C36A C35A H35A 118.9
C34A C35A H35A 118.9
C37A C36A C35A 117.1(4)
C37A C36A C40A 123.0(3)
C35A C36A C40A 119.9(4)
C36A C37A C38A 123.4(4)
C36A C37A H37A 118.3
C38A C37A H37A 118.3
C37A C38A C39A 119.4(4)
C37A C38A C44A 114.0(3)
C39A C38A C44A 126.5(4)
O2A C39A C34A 124.0(4)
O2A C39A C38A 118.5(4)
C34A C39A C38A 117.5(4)
C43A C40A C41A 108.2(4)
C43A C40A C36A 111.6(4)
C41A C40A C36A 109.6(3)
C43A C40A C42A 109.5(3)
C41A C40A C42A 109.4(4)
C36A C40A C42A 108.6(4)
C40A C41A H41A 109.5
C40A C41A H41B 109.5
H41A C41A H41B 109.5
C40A C41A H41C 109.5
H41A C41A H41C 109.5
H41B C41A H41C 109.5
C40A C42A H42A 109.5
C40A C42A H42B 109.5
H42A C42A H42B 109.5
C40A C42A H42C 109.5
H42A C42A H42C 109.5
H42B C42A H42C 109.5
C40A C43A H43A 109.5
C40A C43A H43B 109.5
H43A C43A H43B 109.5
C40A C43A H43C 109.5
H43A C43A H43C 109.5
H43B C43A H43C 109.5
O4A C44A C38A 119.1(4)
O4A C44A C45A 116.1(4)
C38A C44A C45A 124.0(4)
C46A C45A C50A 119.1(5)
C46A C45A C44A 116.0(4)
C50A C45A C44A 124.5(4)
C47A C46A C45A 120.8(5)
C47A C46A H46A 119.6
C45A C46A H46A 119.6
C46A C47A C48A 119.9(5)
C46A C47A H47A 120.0
C48A C47A H47A 120.0
C47A C48A C49A 120.1(5)
C47A C48A H48A 119.9
C49A C48A H48A 119.9
C48A C49A C50A 120.0(4)
C48A C49A H49A 120.0
C50A C49A H49A 120.0
C49A C50A C45A 120.0(5)
C49A C50A H50A 120.0
C45A C50A H50A 120.0
O1B Ni2 O2B 83.46(12)
O1B Ni2 N2B 176.70(13)
O2B Ni2 N2B 93.76(14)
O1B Ni2 N1B 94.38(13)
O2B Ni2 N1B 177.56(13)
N2B Ni2 N1B 88.37(14)
C1B O1B Ni2 128.1(2)
C39B O2B Ni2 126.8(2)
C18B N1B C25B 120.1(3)
C18B N1B Ni2 128.3(3)
C25B N1B Ni2 111.5(3)
C27B N2B C26B 123.1(3)
C27B N2B Ni2 127.6(2)
C26B N2B Ni2 109.3(3)
O1B C1B C2B 116.7(3)
O1B C1B C6B 125.6(3)
C2B C1B C6B 117.7(4)
C3B C2B C1B 121.6(4)
C3B C2B C11B 121.6(3)
C1B C2B C11B 116.8(4)
C2B C3B C4B 122.3(4)
C2B C3B H3BA 121(3)
C4B C3B H3BA 116(3)
C5B C4B C3B 115.6(4)
C5B C4B C7B 124.6(4)
C3B C4B C7B 119.8(4)
C4B C5B C6B 124.6(4)
C4B C5B H5BA 117.7
C6B C5B H5BA 117.7
C5B C6B C1B 118.4(3)
C5B C6B C18B 121.1(4)
C1B C6B C18B 120.5(4)
C4B C7B C10B 111.8(3)
C4B C7B C9B 110.0(4)
C10B C7B C9B 107.7(4)
C4B C7B C8B 109.6(4)
C10B C7B C8B 108.6(4)
C9B C7B C8B 109.1(4)
C7B C8B H8BA 109.5
C7B C8B H8BB 109.5
H8BA C8B H8BB 109.5
C7B C8B H8BC 109.5
H8BA C8B H8BC 109.5
H8BB C8B H8BC 109.5
C7B C9B H9BA 109.5
C7B C9B H9BB 109.5
H9BA C9B H9BB 109.5
C7B C9B H9BC 109.5
H9BA C9B H9BC 109.5
H9BB C9B H9BC 109.5
C7B C10B H10G 109.5
C7B C10B H10H 109.5
H10G C10B H10H 109.5
C7B C10B H10I 109.5
H10G C10B H10I 109.5
H10H C10B H10I 109.5
O3B C11B C12B 122.2(4)
O3B C11B C2B 119.0(4)
C12B C11B C2B 118.8(4)
C17B C12B C13B 119.1(4)
C17B C12B C11B 122.6(4)
C13B C12B C11B 118.3(4)
C14B C13B C12B 120.6(4)
C14B C13B H13B 119.7
C12B C13B H13B 119.7
C15B C14B C13B 119.3(5)
C15B C14B H14B 120.4
C13B C14B H14B 120.4
C14B C15B C16B 120.4(4)
C14B C15B H15B 119.8
C16B C15B H15B 119.8
C17B C16B C15B 119.6(4)
C17B C16B H16B 120.2
C15B C16B H16B 120.2
C16B C17B C12B 121.1(4)
C16B C17B H17B 119.5
C12B C17B H17B 119.5
N1B C18B C6B 123.0(4)
N1B C18B C19B 119.5(3)
C6B C18B C19B 117.4(4)
C24B C19B C20B 119.3(4)
C24B C19B C18B 120.6(4)
C20B C19B C18B 120.1(4)
C21B C20B C19B 120.2(5)
C21B C20B H20B 119.9
C19B C20B H20B 119.9
C20B C21B C22B 120.1(5)
C20B C21B H21B 119.9
C22B C21B H21B 119.9
C23B C22B C21B 120.0(5)
C23B C22B H22B 120.0
C21B C22B H22B 120.0
C22B C23B C24B 119.9(5)
C22B C23B H23B 120.1
C24B C23B H23B 120.1
C19B C24B C23B 120.6(5)
C19B C24B H24B 119.7
C23B C24B H24B 119.7
N1B C25B C26B 107.9(3)
N1B C25B H25C 110.1
C26B C25B H25C 110.1
N1B C25B H25D 110.1
C26B C25B H25D 110.1
H25C C25B H25D 108.4
N2B C26B C25B 107.9(3)
N2B C26B H26C 110.1
C25B C26B H26C 110.1
N2B C26B H26D 110.1
C25B C26B H26D 110.1
H26C C26B H26D 108.4
N2B C27B C34B 122.5(3)
N2B C27B C28B 120.2(3)
C34B C27B C28B 117.3(3)
C29B C28B C33B 119.8(4)
C29B C28B C27B 118.0(4)
C33B C28B C27B 122.2(4)
C28B C29B C30B 120.6(4)
C28B C29B H29B 119.7
C30B C29B H29B 119.7
C31B C30B C29B 119.3(5)
C31B C30B H30B 120.3
C29B C30B H30B 120.3
C30B C31B C32B 120.1(4)
C30B C31B H31B 119.9
C32B C31B H31B 119.9
C33B C32B C31B 120.7(5)
C33B C32B H32B 119.7
C31B C32B H32B 119.7
C32B C33B C28B 119.5(4)
C32B C33B H33B 120.3
C28B C33B H33B 120.3
C35B C34B C39B 118.8(3)
C35B C34B C27B 120.7(3)
C39B C34B C27B 120.5(4)
C34B C35B C36B 124.3(3)
C34B C35B H35B 117.8
C36B C35B H35B 117.8
C35B C36B C37B 115.6(4)
C35B C36B C40B 120.2(3)
C37B C36B C40B 124.1(4)
C38B C37B C36B 123.4(4)
C38B C37B H37B 118.3
C36B C37B H37B 118.3
C37B C38B C39B 120.8(3)
C37B C38B C44B 119.0(3)
C39B C38B C44B 119.9(4)
O2B C39B C34B 124.5(3)
O2B C39B C38B 118.4(3)
C34B C39B C38B 117.0(4)
C36B C40B C43B 112.0(3)
C36B C40B C42B 110.2(4)
C43B C40B C42B 109.2(3)
C36B C40B C41B 108.6(3)
C43B C40B C41B 107.9(4)
C42B C40B C41B 108.8(3)
C40B C41B H41D 109.5
C40B C41B H41E 109.5
H41D C41B H41E 109.5
C40B C41B H41F 109.5
H41D C41B H41F 109.5
H41E C41B H41F 109.5
C40B C42B H42D 109.5
C40B C42B H42E 109.5
H42D C42B H42E 109.5
C40B C42B H42F 109.5
H42D C42B H42F 109.5
H42E C42B H42F 109.5
C40B C43B H43D 109.5
C40B C43B H43E 109.5
H43D C43B H43E 109.5
C40B C43B H43F 109.5
H43D C43B H43F 109.5
H43E C43B H43F 109.5
O4B C44B C38B 123.1(3)
O4B C44B C45B 119.3(3)
C38B C44B C45B 117.4(3)
C46B C45B C50B 119.5(4)
C46B C45B C44B 122.2(4)
C50B C45B C44B 118.1(4)
C45B C46B C47B 119.3(4)
C45B C46B H46B 120.4
C47B C46B H46B 120.4
C48B C47B C46B 120.6(4)
C48B C47B H47B 119.7
C46B C47B H47B 119.7
C49B C48B C47B 119.7(4)
C49B C48B H48B 120.2
C47B C48B H48B 120.2
C48B C49B C50B 120.8(5)
C48B C49B H49B 119.6
C50B C49B H49B 119.6
C49B C50B C45B 120.1(4)
C49B C50B H50B 119.9
C45B C50B H50B 119.9

loop_
_geom_bond_atom_site_label_1
_geom_bond_atom_site_label_2
_geom_bond_distance
Ni1 O1A 1.824(3)
Ni1 N2A 1.842(4)
Ni1 O2A 1.847(3)
Ni1 N1A 1.856(3)
O1A C1A 1.312(5)
O2A C39A 1.305(5)
O3A C11A 1.218(7)
O4A C44A 1.223(5)
N1A C18A 1.304(6)
N1A C25A 1.453(6)
N2A C27A 1.308(6)
N2A C26A 1.478(5)
C1A C2A 1.419(6)
C1A C6A 1.429(6)
C2A C3A 1.396(6)
C2A C11A 1.501(6)
C3A C4A 1.390(6)
C3A H3AA 0.9500
C4A C5A 1.390(7)
C4A C7C 1.53(3)
C4A C7A 1.539(14)
C5A C6A 1.406(6)
C5A H5AA 0.9500
C6A C18A 1.446(6)
C7A C8A 1.512(12)
C7A C9A 1.516(11)
C7A C10A 1.532(10)
C8A H8AA 0.9800
C8A H8AB 0.9800
C8A H8AC 0.9800
C9A H9AA 0.9800
C9A H9AB 0.9800
C9A H9AC 0.9800
C10A H10A 0.9800
C10A H10B 0.9800
C10A H10C 0.9800
C7C C8C 1.516(18)
C7C C9C 1.516(18)
C7C C10C 1.527(17)
C8C H8CA 0.9800
C8C H8CB 0.9800
C8C H8CC 0.9800
C9C H9CA 0.9800
C9C H9CB 0.9800
C9C H9CC 0.9800
C10C H10D 0.9800
C10C H10E 0.9800
C10C H10F 0.9800
C11A C12A 1.487(7)
C12A C13A 1.391(8)
C12A C17A 1.398(6)
C13A C14A 1.391(7)
C13A H13A 0.9500
C14A C15A 1.397(7)
C14A H14A 0.9500
C15A C16A 1.376(9)
C15A H15A 0.9500
C16A C17A 1.379(7)
C16A H16A 0.9500
C17A H17A 0.9500
C18A C19A 1.508(5)
C19A C20A 1.381(6)
C19A C24A 1.390(7)
C20A C21A 1.395(6)
C20A H20A 0.9500
C21A C22A 1.362(8)
C21A H21A 0.9500
C22A C23A 1.389(7)
C22A H22A 0.9500
C23A C24A 1.399(6)
C23A H23A 0.9500
C24A H24A 0.9500
C25A C26A 1.446(8)
C25A H25A 0.9900
C25A H25B 0.9900
C26A H26A 0.9900
C26A H26B 0.9900
C27A C34A 1.443(5)
C27A C28A 1.504(6)
C28A C33A 1.377(7)
C28A C29A 1.383(7)
C29A C30A 1.396(7)
C29A H29A 0.9500
C30A C31A 1.390(8)
C30A H30A 0.9500
C31A C32A 1.375(8)
C31A H31A 0.9500
C32A C33A 1.394(7)
C32A H32A 0.9500
C33A H33A 0.9500
C34A C35A 1.415(6)
C34A C39A 1.422(6)
C35A C36A 1.391(5)
C35A H35A 0.9500
C36A C37A 1.387(6)
C36A C40A 1.541(6)
C37A C38A 1.396(6)
C37A H37A 0.9500
C38A C39A 1.433(5)
C38A C44A 1.489(6)
C40A C43A 1.525(6)
C40A C41A 1.529(6)
C40A C42A 1.550(6)
C41A H41A 0.9800
C41A H41B 0.9800
C41A H41C 0.9800
C42A H42A 0.9800
C42A H42B 0.9800
C42A H42C 0.9800
C43A H43A 0.9800
C43A H43B 0.9800
C43A H43C 0.9800
C44A C45A 1.514(7)
C45A C46A 1.391(7)
C45A C50A 1.395(6)
C46A C47A 1.379(8)
C46A H46A 0.9500
C47A C48A 1.385(8)
C47A H47A 0.9500
C48A C49A 1.387(7)
C48A H48A 0.9500
C49A C50A 1.391(8)
C49A H49A 0.9500
C50A H50A 0.9500
Ni2 O1B 1.826(3)
Ni2 O2B 1.830(3)
Ni2 N2B 1.853(3)
Ni2 N1B 1.870(3)
O1B C1B 1.290(5)
O2B C39B 1.295(5)
O3B C11B 1.215(5)
O4B C44B 1.212(5)
N1B C18B 1.296(6)
N1B C25B 1.483(4)
N2B C27B 1.295(5)
N2B C26B 1.481(4)
C1B C2B 1.426(5)
C1B C6B 1.427(5)
C2B C3B 1.371(6)
C2B C11B 1.521(6)
C3B C4B 1.429(6)
C3B H3BA 0.95(5)
C4B C5B 1.386(5)
C4B C7B 1.513(6)
C5B C6B 1.415(6)
C5B H5BA 0.9500
C6B C18B 1.458(5)
C7B C10B 1.531(6)
C7B C9B 1.537(6)
C7B C8B 1.540(6)
C8B H8BA 0.9800
C8B H8BB 0.9800
C8B H8BC 0.9800
C9B H9BA 0.9800
C9B H9BB 0.9800
C9B H9BC 0.9800
C10B H10G 0.9800
C10B H10H 0.9800
C10B H10I 0.9800
C11B C12B 1.475(5)
C12B C17B 1.389(6)
C12B C13B 1.403(6)
C13B C14B 1.394(6)
C13B H13B 0.9500
C14B C15B 1.394(7)
C14B H14B 0.9500
C15B C16B 1.399(7)
C15B H15B 0.9500
C16B C17B 1.382(6)
C16B H16B 0.9500
C17B H17B 0.9500
C18B C19B 1.503(6)
C19B C24B 1.387(6)
C19B C20B 1.393(6)
C20B C21B 1.381(7)
C20B H20B 0.9500
C21B C22B 1.394(8)
C21B H21B 0.9500
C22B C23B 1.378(8)
C22B H22B 0.9500
C23B C24B 1.388(7)
C23B H23B 0.9500
C24B H24B 0.9500
C25B C26B 1.499(6)
C25B H25C 0.9900
C25B H25D 0.9900
C26B H26C 0.9900
C26B H26D 0.9900
C27B C34B 1.461(5)
C27B C28B 1.503(5)
C28B C29B 1.388(6)
C28B C33B 1.391(6)
C29B C30B 1.391(6)
C29B H29B 0.9500
C30B C31B 1.384(8)
C30B H30B 0.9500
C31B C32B 1.385(7)
C31B H31B 0.9500
C32B C33B 1.384(6)
C32B H32B 0.9500
C33B H33B 0.9500
C34B C35B 1.398(6)
C34B C39B 1.437(5)
C35B C36B 1.398(6)
C35B H35B 0.9500
C36B C37B 1.401(5)
C36B C40B 1.528(6)
C37B C38B 1.371(6)
C37B H37B 0.9500
C38B C39B 1.439(5)
C38B C44B 1.497(5)
C40B C43B 1.529(6)
C40B C42B 1.537(6)
C40B C41B 1.544(6)
C41B H41D 0.9800
C41B H41E 0.9800
C41B H41F 0.9800
C42B H42D 0.9800
C42B H42E 0.9800
C42B H42F 0.9800
C43B H43D 0.9800
C43B H43E 0.9800
C43B H43F 0.9800
C44B C45B 1.519(5)
C45B C46B 1.386(6)
C45B C50B 1.392(6)
C46B C47B 1.398(6)
C46B H46B 0.9500
C47B C48B 1.376(7)
C47B H47B 0.9500
C48B C49B 1.370(7)
C48B H48B 0.9500
C49B C50B 1.376(6)
C49B H49B 0.9500
C50B H50B 0.9500

loop_
_geom_hbond_atom_site_label_D
_geom_hbond_atom_site_label_H
_geom_hbond_atom_site_label_A
_geom_hbond_site_symmetry_A
_geom_hbond_distance_DH
_geom_hbond_distance_HA
_geom_hbond_distance_DA
_geom_hbond_angle_DHA
C50A H50A O1A . 0.95 2.55 3.354(5) 143.0
C25A H25B O2A 2_766 0.99 2.40 3.394(7) 177.7
C24B H24B O4A . 0.95 2.58 3.343(6) 137.8
C25B H25C O4A . 0.99 2.35 3.336(5) 171.4
C26B H26C O1B 2_655 0.99 2.45 3.294(5) 142.9
C26B H26C O2B 2_655 0.99 2.45 3.309(5) 144.2
C25B H25D O4B 2_655 0.99 2.45 3.283(4) 140.9
C10A H10C Cg2 2_666 0.98 2.98 3.771(12) 138
C15B H15B Cg11 2_755 0.95 2.74 3.593(5) 150
C20A H20A Cg8 2_766 0.95 2.77 3.424(5) 127
C20B H20B Cg17 2_655 0.95 2.71 3.585(5) 153
C33A H33A Cg4 2_766 0.95 2.79 3.623(5) 146
C33B H33B Cg13 2_655 0.95 2.66 3.465(4) 143
C43A H43B Cg14 2_755 0.98 2.60 3.457(5) 147

loop_
_geom_torsion_atom_site_label_1
_geom_torsion_atom_site_label_2
_geom_torsion_atom_site_label_3
_geom_torsion_atom_site_label_4
_geom_torsion
O2A Ni1 O1A C1A -169.3(4)
N1A Ni1 O1A C1A 13.5(4)
O1A Ni1 O2A C39A 169.5(4)
N2A Ni1 O2A C39A -7.6(4)
O1A Ni1 N1A C18A -10.7(5)
N2A Ni1 N1A C18A 166.5(5)
O1A Ni1 N1A C25A 163.8(4)
N2A Ni1 N1A C25A -19.0(4)
O2A Ni1 N2A C27A 9.8(4)
N1A Ni1 N2A C27A -172.9(4)
O2A Ni1 N2A C26A -177.3(4)
N1A Ni1 N2A C26A -0.1(4)
Ni1 O1A C1A C2A 172.1(3)
Ni1 O1A C1A C6A -10.4(7)
O1A C1A C2A C3A 171.9(4)
C6A C1A C2A C3A -5.7(7)
O1A C1A C2A C11A -3.8(7)
C6A C1A C2A C11A 178.5(4)
C1A C2A C3A C4A 5.1(8)
C11A C2A C3A C4A -178.8(5)
C2A C3A C4A C5A -1.3(7)
C2A C3A C4A C7C 177.6(10)
C2A C3A C4A C7A -173.5(6)
C3A C4A C5A C6A -1.7(7)
C7C C4A C5A C6A 179.4(10)
C7A C4A C5A C6A 170.6(6)
C4A C5A C6A C1A 0.9(7)
C4A C5A C6A C18A -173.7(4)
O1A C1A C6A C5A -174.6(4)
C2A C1A C6A C5A 2.8(7)
O1A C1A C6A C18A -0.1(7)
C2A C1A C6A C18A 177.3(4)
C3A C4A C7A C8A -7.1(11)
C5A C4A C7A C8A -179.0(8)
C3A C4A C7A C9A 114.5(9)
C5A C4A C7A C9A -57.4(11)
C3A C4A C7A C10A -125.4(8)
C5A C4A C7A C10A 62.7(10)
C3A C4A C7C C8C -35(2)
C5A C4A C7C C8C 144.3(17)
C3A C4A C7C C9C 83.8(19)
C5A C4A C7C C9C -97.3(19)
C3A C4A C7C C10C -151.5(16)
C5A C4A C7C C10C 27(2)
C3A C2A C11A O3A -47.0(7)
C1A C2A C11A O3A 128.9(5)
C3A C2A C11A C12A 124.7(5)
C1A C2A C11A C12A -59.3(6)
O3A C11A C12A C13A 171.4(5)
C2A C11A C12A C13A -0.2(7)
O3A C11A C12A C17A -4.3(7)
C2A C11A C12A C17A -175.9(4)
C17A C12A C13A C14A 0.9(7)
C11A C12A C13A C14A -174.7(4)
C12A C13A C14A C15A 1.5(7)
C13A C14A C15A C16A -3.1(7)
C14A C15A C16A C17A 2.4(7)
C15A C16A C17A C12A 0.0(7)
C13A C12A C17A C16A -1.6(7)
C11A C12A C17A C16A 174.1(4)
C25A N1A C18A C6A -169.5(5)
Ni1 N1A C18A C6A 4.5(7)
C25A N1A C18A C19A 9.9(7)
Ni1 N1A C18A C19A -176.0(3)
C5A C6A C18A N1A 177.5(5)
C1A C6A C18A N1A 3.1(7)
C5A C6A C18A C19A -1.9(7)
C1A C6A C18A C19A -176.4(4)
N1A C18A C19A C20A -104.1(6)
C6A C18A C19A C20A 75.4(6)
N1A C18A C19A C24A 72.9(6)
C6A C18A C19A C24A -107.7(5)
C24A C19A C20A C21A 0.6(7)
C18A C19A C20A C21A 177.5(4)
C19A C20A C21A C22A -0.9(7)
C20A C21A C22A C23A 0.8(7)
C21A C22A C23A C24A -0.2(7)
C20A C19A C24A C23A 0.0(7)
C18A C19A C24A C23A -177.0(4)
C22A C23A C24A C19A -0.1(7)
C18A N1A C25A C26A -150.8(5)
Ni1 N1A C25A C26A 34.1(6)
N1A C25A C26A N2A -33.8(7)
C27A N2A C26A C25A -167.2(5)
Ni1 N2A C26A C25A 19.1(7)
C26A N2A C27A C34A -177.9(5)
Ni1 N2A C27A C34A -5.5(7)
C26A N2A C27A C28A 1.9(7)
Ni1 N2A C27A C28A 174.4(3)
N2A C27A C28A C33A 93.9(5)
C34A C27A C28A C33A -86.3(5)
N2A C27A C28A C29A -81.2(6)
C34A C27A C28A C29A 98.7(5)
C33A C28A C29A C30A 0.2(7)
C27A C28A C29A C30A 175.3(4)
C28A C29A C30A C31A -1.5(8)
C29A C30A C31A C32A 2.1(8)
C30A C31A C32A C33A -1.4(8)
C29A C28A C33A C32A 0.5(7)
C27A C28A C33A C32A -174.6(4)
C31A C32A C33A C28A 0.2(7)
N2A C27A C34A C35A 173.5(4)
C28A C27A C34A C35A -6.4(6)
N2A C27A C34A C39A -4.3(7)
C28A C27A C34A C39A 175.8(4)
C39A C34A C35A C36A -1.8(6)
C27A C34A C35A C36A -179.7(4)
C34A C35A C36A C37A -2.5(6)
C34A C35A C36A C40A 176.4(4)
C35A C36A C37A C38A 1.8(6)
C40A C36A C37A C38A -177.2(4)
C36A C37A C38A C39A 3.4(6)
C36A C37A C38A C44A -175.3(4)
Ni1 O2A C39A C34A 1.2(6)
Ni1 O2A C39A C38A -177.0(3)
C35A C34A C39A O2A -171.3(4)
C27A C34A C39A O2A 6.5(7)
C35A C34A C39A C38A 6.9(6)
C27A C34A C39A C38A -175.3(4)
C37A C38A C39A O2A 170.7(4)
C44A C38A C39A O2A -10.9(7)
C37A C38A C39A C34A -7.6(6)
C44A C38A C39A C34A 170.9(4)
C37A C36A C40A C43A 16.8(6)
C35A C36A C40A C43A -162.1(4)
C37A C36A C40A C41A 136.6(4)
C35A C36A C40A C41A -42.3(5)
C37A C36A C40A C42A -103.9(4)
C35A C36A C40A C42A 77.2(5)
C37A C38A C44A O4A -28.5(6)
C39A C38A C44A O4A 153.0(4)
C37A C38A C44A C45A 140.5(4)
C39A C38A C44A C45A -38.0(6)
O4A C44A C45A C46A 56.9(6)
C38A C44A C45A C46A -112.4(5)
O4A C44A C45A C50A -115.7(5)
C38A C44A C45A C50A 75.0(6)
C50A C45A C46A C47A -1.4(8)
C44A C45A C46A C47A -174.4(5)
C45A C46A C47A C48A 1.5(10)
C46A C47A C48A C49A -0.4(10)
C47A C48A C49A C50A -0.7(9)
C48A C49A C50A C45A 0.8(7)
C46A C45A C50A C49A 0.3(7)
C44A C45A C50A C49A 172.6(4)
O2B Ni2 O1B C1B -179.4(3)
N1B Ni2 O1B C1B 1.8(3)
O1B Ni2 O2B C39B -156.9(3)
N2B Ni2 O2B C39B 21.3(3)
O1B Ni2 N1B C18B -1.5(4)
N2B Ni2 N1B C18B -179.6(3)
O1B Ni2 N1B C25B 176.4(3)
N2B Ni2 N1B C25B -1.8(3)
O2B Ni2 N2B C27B -20.7(4)
N1B Ni2 N2B C27B 158.1(4)
O2B Ni2 N2B C26B 160.0(3)
N1B Ni2 N2B C26B -21.2(3)
Ni2 O1B C1B C2B 178.8(3)
Ni2 O1B C1B C6B -0.6(6)
O1B C1B C2B C3B 178.7(4)
C6B C1B C2B C3B -1.9(6)
O1B C1B C2B C11B -3.5(5)
C6B C1B C2B C11B 175.9(3)
C1B C2B C3B C4B 0.9(6)
C11B C2B C3B C4B -176.7(4)
C2B C3B C4B C5B 0.5(6)
C2B C3B C4B C7B -179.4(4)
C3B C4B C5B C6B -0.9(6)
C7B C4B C5B C6B 178.9(4)
C4B C5B C6B C1B 0.0(6)
C4B C5B C6B C18B -177.8(4)
O1B C1B C6B C5B -179.3(4)
C2B C1B C6B C5B 1.4(5)
O1B C1B C6B C18B -1.5(6)
C2B C1B C6B C18B 179.2(3)
C5B C4B C7B C10B 1.8(6)
C3B C4B C7B C10B -178.4(4)
C5B C4B C7B C9B 121.3(5)
C3B C4B C7B C9B -58.8(5)
C5B C4B C7B C8B -118.7(5)
C3B C4B C7B C8B 61.1(5)
C3B C2B C11B O3B 78.6(5)
C1B C2B C11B O3B -99.1(5)
C3B C2B C11B C12B -99.2(5)
C1B C2B C11B C12B 83.1(4)
O3B C11B C12B C17B -167.0(4)
C2B C11B C12B C17B 10.7(6)
O3B C11B C12B C13B 10.2(6)
C2B C11B C12B C13B -172.1(3)
C17B C12B C13B C14B 2.3(6)
C11B C12B C13B C14B -175.0(4)
C12B C13B C14B C15B -1.3(7)
C13B C14B C15B C16B -0.1(7)
C14B C15B C16B C17B 0.4(7)
C15B C16B C17B C12B 0.7(7)
C13B C12B C17B C16B -2.0(6)
C11B C12B C17B C16B 175.1(4)
C25B N1B C18B C6B -177.7(3)
Ni2 N1B C18B C6B 0.0(6)
C25B N1B C18B C19B 0.2(5)
Ni2 N1B C18B C19B 177.9(3)
C5B C6B C18B N1B 179.5(4)
C1B C6B C18B N1B 1.8(6)
C5B C6B C18B C19B 1.6(5)
C1B C6B C18B C19B -176.1(3)
N1B C18B C19B C24B -70.6(5)
C6B C18B C19B C24B 107.4(4)
N1B C18B C19B C20B 108.3(4)
C6B C18B C19B C20B -73.7(5)
C24B C19B C20B C21B 0.7(6)
C18B C19B C20B C21B -178.2(4)
C19B C20B C21B C22B 0.0(7)
C20B C21B C22B C23B -0.7(8)
C21B C22B C23B C24B 0.7(8)
C20B C19B C24B C23B -0.7(7)
C18B C19B C24B C23B 178.2(4)
C22B C23B C24B C19B 0.0(8)
C18B N1B C25B C26B -158.1(3)
Ni2 N1B C25B C26B 23.8(4)
C27B N2B C26B C25B -140.3(4)
Ni2 N2B C26B C25B 39.0(4)
N1B C25B C26B N2B -39.9(4)
C26B N2B C27B C34B -169.9(4)
Ni2 N2B C27B C34B 10.9(6)
C26B N2B C27B C28B 12.4(6)
Ni2 N2B C27B C28B -166.7(3)
N2B C27B C28B C29B 63.6(5)
C34B C27B C28B C29B -114.1(4)
N2B C27B C28B C33B -117.0(4)
C34B C27B C28B C33B 65.2(5)
C33B C28B C29B C30B -1.0(6)
C27B C28B C29B C30B 178.4(4)
C28B C29B C30B C31B 0.0(7)
C29B C30B C31B C32B 1.4(7)
C30B C31B C32B C33B -2.0(7)
C31B C32B C33B C28B 1.1(7)
C29B C28B C33B C32B 0.4(6)
C27B C28B C33B C32B -178.9(4)
N2B C27B C34B C35B -177.7(4)
C28B C27B C34B C35B 0.0(6)
N2B C27B C34B C39B 5.4(6)
C28B C27B C34B C39B -176.9(3)
C39B C34B C35B C36B 1.8(6)
C27B C34B C35B C36B -175.3(4)
C34B C35B C36B C37B -3.6(6)
C34B C35B C36B C40B 174.7(4)
C35B C36B C37B C38B 3.7(6)
C40B C36B C37B C38B -174.5(4)
C36B C37B C38B C39B -2.1(6)
C36B C37B C38B C44B 171.0(4)
Ni2 O2B C39B C34B -12.6(5)
Ni2 O2B C39B C38B 165.7(3)
C35B C34B C39B O2B 178.4(4)
C27B C34B C39B O2B -4.6(6)
C35B C34B C39B C38B 0.1(6)
C27B C34B C39B C38B 177.1(3)
C37B C38B C39B O2B -178.3(4)
C44B C38B C39B O2B 8.6(6)
C37B C38B C39B C34B 0.1(6)
C44B C38B C39B C34B -173.0(3)
C35B C36B C40B C43B -179.3(4)
C37B C36B C40B C43B -1.1(6)
C35B C36B C40B C42B 58.9(5)
C37B C36B C40B C42B -123.0(4)
C35B C36B C40B C41B -60.2(5)
C37B C36B C40B C41B 118.0(4)
C37B C38B C44B O4B -135.2(4)
C39B C38B C44B O4B 38.1(6)
C37B C38B C44B C45B 41.2(5)
C39B C38B C44B C45B -145.6(4)
O4B C44B C45B C46B -145.3(4)
C38B C44B C45B C46B 38.2(6)
O4B C44B C45B C50B 29.4(6)
C38B C44B C45B C50B -147.1(4)
C50B C45B C46B C47B -0.3(7)
C44B C45B C46B C47B 174.3(4)
C45B C46B C47B C48B 1.0(7)
C46B C47B C48B C49B 0.0(8)
C47B C48B C49B C50B -1.7(8)
C48B C49B C50B C45B 2.4(8)
C46B C45B C50B C49B -1.4(7)
C44B C45B C50B C49B -176.2(4)

_cod_database_fobs_code 2241497
